data_1511655
loop_
_publ_author_name
'Svensson, C.'
'Abrahams, S.C.'
'Bernstein, J.L.'

_publ_section_title
;
 Orthorhombic phase of nickel bromine boracite Ni3 B7 O13 Br: room
 temperature ferroelectric- ferroelastic crystal structure
;
_journal_name_full 'Journal of Chemical Physics'
_journal_page_first 1912
_journal_page_last 1918
_journal_paper_doi 10.1063/1.442216
_journal_volume 75
_journal_year 1981
_chemical_formula_sum 'B7 Br Ni3 O13'
_chemical_name_systematic 'Ni3 (B7 O13 Br)'
_space_group_IT_number 29
_symmetry_space_group_name_Hall 'P 2c -2ac'
_symmetry_space_group_name_H-M 'P c a 21'
_cell_angle_alpha 90
_cell_angle_beta 90
_cell_angle_gamma 90
_cell_formula_units_Z 4
_cell_length_a 8.5218
_cell_length_b 8.5127
_cell_length_c 12.0408
_cell_volume 873.482
_citation_journal_id_ASTM JCPSA6
_cod_data_source_file boron4-x_310.cif
_cod_data_source_block B7Br1Ni3O13
_cod_original_cell_volume 873.4821
_cod_original_formula_sum 'B7 Br1 Ni3 O13'
_cod_database_code 1511655

loop_
_symmetry_equiv_pos_as_xyz
x,y,z
-x,-y,z+1/2
-x+1/2,y,z+1/2
x+1/2,-y,z

loop_
_atom_site_label
_atom_site_type_symbol
_atom_site_fract_x
_atom_site_fract_y
_atom_site_fract_z
_atom_site_occupancy
_atom_site_U_iso_or_equiv
Ni1 Ni+2 0.2436 0.7501 0.4702 1 0.0
B7 B+3 0.553 0.746 0.5856 1 0.0
B4 B+3 0.2511 0.4066 0.4038 1 0.0
O8 O-2 0.3805 0.3316 0.1727 1 0.0
B2 B+3 0.2526 0.242 0.234 1 0.0
O12 O-2 0.4488 0.4094 0.5855 1 0.0
Br1 Br-1 0.2736 0.7484 0.25 1 0.0
O10 O-2 0.5322 0.1645 0.5085 1 0.0
Ni3 Ni+2 0.4881 0.5238 0.2395 1 0.0
Ni2 Ni+2 0.4882 0.9767 0.2414 1 0.0
O13 O-2 0.4608 0.6698 0.5108 1 0.0
O9 O-2 0.5413 0.9111 0.5926 1 0.0
O4 O-2 0.3315 0.1274 0.3062 1 0.0
O11 O-2 0.3618 0.1708 0.6648 1 0.0
O3 O-2 0.4114 0.4537 0.3896 1 0.0
B1 B+3 0.4943 0.0085 0.5036 1 0.0
B3 B+3 0.5008 0.4999 0.4873 1 0.0
B5 B+3 0.2503 0.1022 0.4244 1 0.0
B6 B+3 0.408 0.2561 0.5625 1 0.0
O5 O-2 0.1659 0.521 0.4713 1 0.0
O6 O-2 0.0853 0.0569 0.3927 1 0.0
O1 O-2 0.2665 0.2483 0.4831 1 0.0
O7 O-2 0.1745 0.3648 0.3071 1 0.0
O2 O-2 0.3311 0.9714 0.4707 1 0.0
